data_7220586
loop_
_publ_author_name
'Wen, Ming'
'Lian, Zhipeng'
'Wu, Hongping'
'Su, Xin'
'Yan, Qingfeng'
'Lu, Juanjuan'
'Yang, Zhihua'
'Pan, ShiLie'

_publ_section_title
;
 Ba7(BO3)3GeO4X (X=Cl, Br): the borogermanate halides with rigid GeO4
 tetrahedra and flexible XBa6 octahedra
;
_journal_name_full 'RSC Adv.'
_journal_paper_doi 10.1039/C5RA07450A
_journal_year 2015
_chemical_formula_sum 'B3 Ba7 Cl Ge O13'
_chemical_formula_weight 1309.85
_chemical_name_systematic
; 
 ? 
;
_space_group_IT_number 55
_symmetry_cell_setting orthorhombic
_symmetry_space_group_name_Hall '-P 2 2ab'
_symmetry_space_group_name_H-M 'P b a m'
_atom_sites_solution_primary direct
_atom_sites_solution_secondary difmap
_audit_creation_method SHELXL-97
_audit_update_record
;
2015-04-09 deposited with the CCDC.
2015-05-27 downloaded from the CCDC.
;
_cell_angle_alpha 90.00
_cell_angle_beta 90.00
_cell_angle_gamma 90.00
_cell_formula_units_Z 4
_cell_length_a 20.353(18)
_cell_length_b 7.416(6)
_cell_length_c 11.123(10)
_cell_measurement_reflns_used 1146
_cell_measurement_temperature 296(2)
_cell_measurement_theta_max 25.58
_cell_measurement_theta_min 4.00
_cell_volume 1679(3)
_computing_cell_refinement 'Bruker SMART'
_computing_data_collection 'Bruker SMART'
_computing_data_reduction 'Bruker SAINT'
_computing_molecular_graphics 'Bruker SHELXTL'
_computing_publication_material 'Bruker SHELXTL'
_computing_structure_refinement 'SHELXL-97 (Sheldrick, 1997)'
_computing_structure_solution 'SHELXS-97 (Sheldrick, 1990)'
_diffrn_ambient_temperature 296(2)
_diffrn_measured_fraction_theta_full 0.994
_diffrn_measured_fraction_theta_max 0.994
_diffrn_measurement_device_type 'CCD area detector'
_diffrn_measurement_method 'phi and omega scans'
_diffrn_radiation_monochromator graphite
_diffrn_radiation_source 'fine-focus sealed tube'
_diffrn_radiation_type MoK\a
_diffrn_radiation_wavelength 0.71073
_diffrn_reflns_av_R_equivalents 0.0776
_diffrn_reflns_av_sigmaI/netI 0.0608
_diffrn_reflns_limit_h_max 20
_diffrn_reflns_limit_h_min -26
_diffrn_reflns_limit_k_max 9
_diffrn_reflns_limit_k_min -8
_diffrn_reflns_limit_l_max 14
_diffrn_reflns_limit_l_min -12
_diffrn_reflns_number 9798
_diffrn_reflns_theta_full 27.48
_diffrn_reflns_theta_max 27.48
_diffrn_reflns_theta_min 2.71
_exptl_absorpt_coefficient_mu 18.121
_exptl_absorpt_correction_T_max 0.7456
_exptl_absorpt_correction_T_min 0.5617
_exptl_absorpt_correction_type numerical
_exptl_crystal_colour colorless
_exptl_crystal_density_diffrn 5.183
_exptl_crystal_density_method 'not measured'
_exptl_crystal_description block
_exptl_crystal_F_000 2240
_exptl_crystal_size_max 0.116
_exptl_crystal_size_mid 0.11
_exptl_crystal_size_min 0.073
_refine_diff_density_max 2.403
_refine_diff_density_min -2.209
_refine_diff_density_rms 0.404
_refine_ls_extinction_coef 0.00061(4)
_refine_ls_extinction_expression Fc^*^=kFc[1+0.001xFc^2^\l^3^/sin(2\q)]^-1/4^
_refine_ls_extinction_method SHELXL
_refine_ls_goodness_of_fit_ref 1.037
_refine_ls_matrix_type full
_refine_ls_number_parameters 87
_refine_ls_number_reflns 2021
_refine_ls_number_restraints 0
_refine_ls_restrained_S_all 1.037
_refine_ls_R_factor_all 0.0545
_refine_ls_R_factor_gt 0.0351
_refine_ls_shift/su_max 0.001
_refine_ls_shift/su_mean 0.000
_refine_ls_structure_factor_coef Fsqd
_refine_ls_weighting_details 'calc w=1/[\s^2^(Fo^2^)+(0.0141P)^2^+9.1273P] where P=(Fo^2^+2Fc^2^)/3'
_refine_ls_weighting_scheme calc
_refine_ls_wR_factor_gt 0.0612
_refine_ls_wR_factor_ref 0.0675
_reflns_number_gt 1547
_reflns_number_total 2021
_reflns_threshold_expression >2sigma(I)
_cod_data_source_file c5ra07450a2.cif
_cod_data_source_block 2
_cod_depositor_comments
;
The following automatic conversions were performed:

'_symmetry_cell_setting' value 'Orthorhombic' changed to
'orthorhombic' according to
/usr/data/users/saulius/crontab/automatic-downloads/rss-feeds/RSC/lib/dictionaries/cif_core.dic
dictionary named 'cif_core.dic' version 2.4.2 from 2011-04-26.

Automatic conversion script
Id: cif_fix_values 3271 2015-04-21 07:52:19Z andrius 
;
_cod_original_sg_symbol_H-M Pbam
_cod_database_code 7220586

loop_
_symmetry_equiv_pos_as_xyz
'x, y, z'
'-x, -y, z'
'-x+1/2, y+1/2, -z'
'x+1/2, -y+1/2, -z'
'-x, -y, -z'
'x, y, -z'
'x-1/2, -y-1/2, z'
'-x-1/2, y-1/2, z'

loop_
_atom_site_label
_atom_site_type_symbol
_atom_site_fract_x
_atom_site_fract_y
_atom_site_fract_z
_atom_site_U_iso_or_equiv
_atom_site_adp_type
_atom_site_occupancy
_atom_site_symmetry_multiplicity
_atom_site_calc_flag
_atom_site_refinement_flags
Ba1 Ba 0.13182(4) 0.62062(11) 0.0000 0.0120(2) Uani 1 2 d S
Ba2 Ba 0.08357(4) 0.86713(10) 0.5000 0.01025(19) Uani 1 2 d S
Ba3 Ba 0.22530(4) 0.52989(10) 0.5000 0.01013(19) Uani 1 2 d S
Ba4 Ba 0.0000 1.0000 0.18755(7) 0.01021(19) Uani 1 2 d S
Ba5 Ba 0.18400(3) 0.19778(8) 0.23224(6) 0.01465(16) Uani 1 1 d .
Ba6 Ba 0.0000 0.5000 0.26462(8) 0.0149(2) Uani 1 2 d S
Ge1 Ge 0.08260(7) 1.29120(17) 0.5000 0.0086(3) Uani 1 2 d S
B1 B 0.1601(5) 0.7260(13) 0.2759(10) 0.009(2) Uiso 1 1 d .
B2 B 0.0485(8) 0.286(2) 0.0000 0.015(3) Uiso 1 2 d S
Cl1 Cl 0.22319(19) 0.9488(5) 0.0000 0.0248(9) Uani 1 2 d S
O1 O 0.1640(4) 1.2132(11) 0.5000 0.0097(19) Uiso 1 2 d S
O2 O 0.0159(4) 0.7679(11) 0.0000 0.014(2) Uiso 1 2 d S
O3 O 0.1868(3) 0.5644(8) 0.2401(6) 0.0170(15) Uiso 1 1 d .
O4 O 0.3021(3) 0.3317(8) 0.6457(6) 0.0174(16) Uiso 1 1 d .
O5 O 0.0804(3) 0.3102(8) 0.1065(6) 0.0159(15) Uiso 1 1 d .
O6 O 0.0815(5) 1.5243(12) 0.5000 0.019(2) Uiso 1 2 d S
O7 O 0.0451(3) 1.1946(9) 0.3743(7) 0.0187(16) Uiso 1 1 d .
O8 O 0.0995(3) 0.7836(9) 0.2405(7) 0.0193(16) Uiso 1 1 d .

loop_
_atom_site_aniso_label
_atom_site_aniso_U_11
_atom_site_aniso_U_22
_atom_site_aniso_U_33
_atom_site_aniso_U_23
_atom_site_aniso_U_13
_atom_site_aniso_U_12
Ba1 0.0104(4) 0.0119(4) 0.0138(5) 0.000 0.000 -0.0004(3)
Ba2 0.0101(4) 0.0074(4) 0.0133(5) 0.000 0.000 0.0006(3)
Ba3 0.0083(4) 0.0086(4) 0.0134(5) 0.000 0.000 0.0000(3)
Ba4 0.0106(4) 0.0100(4) 0.0101(4) 0.000 0.000 0.0006(3)
Ba5 0.0144(3) 0.0152(3) 0.0143(3) -0.0019(2) -0.0033(2) 0.0026(2)
Ba6 0.0192(5) 0.0105(4) 0.0151(5) 0.000 0.000 0.0041(3)
Ge1 0.0090(7) 0.0066(7) 0.0100(8) 0.000 0.000 0.0003(6)
Cl1 0.027(2) 0.026(2) 0.022(2) 0.000 0.000 -0.0156(17)

loop_
_atom_type_symbol
_atom_type_description
_atom_type_scat_dispersion_real
_atom_type_scat_dispersion_imag
_atom_type_scat_source
B B 0.0013 0.0007 'International Tables Vol C Tables 4.2.6.8 and 6.1.1.4'
O O 0.0106 0.0060 'International Tables Vol C Tables 4.2.6.8 and 6.1.1.4'
Cl Cl 0.1484 0.1585 'International Tables Vol C Tables 4.2.6.8 and 6.1.1.4'
Ge Ge 0.1547 1.8001 'International Tables Vol C Tables 4.2.6.8 and 6.1.1.4'
Ba Ba -0.3244 2.2819 'International Tables Vol C Tables 4.2.6.8 and 6.1.1.4'

loop_
_geom_angle_atom_site_label_1
_geom_angle_atom_site_label_2
_geom_angle_atom_site_label_3
_geom_angle
_geom_angle_site_symmetry_1
_geom_angle_site_symmetry_3
O2 Ba1 O5 90.3(2) . 6
O2 Ba1 O5 90.3(2) . .
O5 Ba1 O5 50.2(3) 6 .
O2 Ba1 O3 114.02(13) . .
O5 Ba1 O3 114.41(19) 6 .
O5 Ba1 O3 68.83(19) . .
O2 Ba1 O3 114.02(13) . 6
O5 Ba1 O3 68.83(19) 6 6
O5 Ba1 O3 114.41(19) . 6
O3 Ba1 O3 131.8(3) . 6
O2 Ba1 B2 80.5(4) . .
O5 Ba1 B2 26.86(17) 6 .
O5 Ba1 B2 26.86(17) . .
O3 Ba1 B2 95.64(18) . .
O3 Ba1 B2 95.64(18) 6 .
O2 Ba1 O8 68.44(14) . .
O5 Ba1 O8 128.77(19) 6 .
O5 Ba1 O8 82.64(19) . .
O3 Ba1 O8 47.88(19) . .
O3 Ba1 O8 162.31(18) 6 .
B2 Ba1 O8 102.01(18) . .
O2 Ba1 O8 68.44(14) . 6
O5 Ba1 O8 82.64(19) 6 6
O5 Ba1 O8 128.77(19) . 6
O3 Ba1 O8 162.31(18) . 6
O3 Ba1 O8 47.88(19) 6 6
B2 Ba1 O8 102.01(18) . 6
O8 Ba1 O8 125.6(3) . 6
O2 Ba1 Cl1 102.5(2) . .
O5 Ba1 Cl1 151.96(14) 6 .
O5 Ba1 Cl1 151.96(14) . .
O3 Ba1 Cl1 83.16(13) . .
O3 Ba1 Cl1 83.16(13) 6 .
B2 Ba1 Cl1 177.0(3) . .
O8 Ba1 Cl1 79.27(13) . .
O8 Ba1 Cl1 79.27(13) 6 .
O2 Ba1 Cl1 178.5(2) . 3_545
O5 Ba1 Cl1 90.99(15) 6 3_545
O5 Ba1 Cl1 90.99(15) . 3_545
O3 Ba1 Cl1 65.93(13) . 3_545
O3 Ba1 Cl1 65.93(13) 6 3_545
B2 Ba1 Cl1 101.0(3) . 3_545
O8 Ba1 Cl1 111.11(13) . 3_545
O8 Ba1 Cl1 111.11(13) 6 3_545
Cl1 Ba1 Cl1 75.97(7) . 3_545
O2 Ba1 B1 93.46(19) . .
O5 Ba1 B1 132.2(2) 6 .
O5 Ba1 B1 82.1(2) . .
O3 Ba1 B1 25.3(2) . .
O3 Ba1 B1 146.8(2) 6 .
B2 Ba1 B1 107.54(18) . .
O8 Ba1 B1 25.0(2) . .
O8 Ba1 B1 142.1(2) 6 .
Cl1 Ba1 B1 72.45(18) . .
Cl1 Ba1 B1 86.10(19) 3_545 .
O2 Ba1 B1 93.46(19) . 6
O5 Ba1 B1 82.1(2) 6 6
O5 Ba1 B1 132.2(2) . 6
O3 Ba1 B1 146.8(2) . 6
O3 Ba1 B1 25.3(2) 6 6
B2 Ba1 B1 107.54(18) . 6
O8 Ba1 B1 142.1(2) . 6
O8 Ba1 B1 25.0(2) 6 6
Cl1 Ba1 B1 72.45(18) . 6
Cl1 Ba1 B1 86.10(19) 3_545 6
B1 Ba1 B1 144.9(4) . 6
O6 Ba2 O4 85.5(2) 1_545 8_665
O6 Ba2 O4 85.5(2) 1_545 3_556
O4 Ba2 O4 69.4(3) 8_665 3_556
O6 Ba2 O7 146.11(18) 1_545 6_556
O4 Ba2 O7 91.36(19) 8_665 6_556
O4 Ba2 O7 124.80(19) 3_556 6_556
O6 Ba2 O7 146.11(18) 1_545 .
O4 Ba2 O7 124.80(19) 8_665 .
O4 Ba2 O7 91.36(19) 3_556 .
O7 Ba2 O7 57.4(3) 6_556 .
O6 Ba2 O8 78.06(13) 1_545 .
O4 Ba2 O8 116.42(19) 8_665 .
O4 Ba2 O8 48.59(19) 3_556 .
O7 Ba2 O8 132.10(19) 6_556 .
O7 Ba2 O8 74.73(19) . .
O6 Ba2 O8 78.06(13) 1_545 6_556
O4 Ba2 O8 48.59(19) 8_665 6_556
O4 Ba2 O8 116.42(19) 3_556 6_556
O7 Ba2 O8 74.73(19) 6_556 6_556
O7 Ba2 O8 132.10(19) . 6_556
O8 Ba2 O8 152.8(3) . 6_556
O6 Ba2 O7 80.4(2) 1_545 2_575
O4 Ba2 O7 164.40(18) 8_665 2_575
O4 Ba2 O7 115.7(2) 3_556 2_575
O7 Ba2 O7 96.66(18) 6_556 2_575
O7 Ba2 O7 70.6(2) . 2_575
O8 Ba2 O7 67.09(19) . 2_575
O8 Ba2 O7 121.04(19) 6_556 2_575
O6 Ba2 O7 80.4(2) 1_545 5_576
O4 Ba2 O7 115.7(2) 8_665 5_576
O4 Ba2 O7 164.40(18) 3_556 5_576
O7 Ba2 O7 70.6(2) 6_556 5_576
O7 Ba2 O7 96.66(18) . 5_576
O8 Ba2 O7 121.04(19) . 5_576
O8 Ba2 O7 67.09(19) 6_556 5_576
O7 Ba2 O7 55.5(3) 2_575 5_576
O6 Ba2 O1 148.4(3) 1_545 .
O4 Ba2 O1 68.81(18) 8_665 .
O4 Ba2 O1 68.81(18) 3_556 .
O7 Ba2 O1 56.03(19) 6_556 .
O7 Ba2 O1 56.03(19) . .
O8 Ba2 O1 96.74(13) . .
O8 Ba2 O1 96.74(13) 6_556 .
O7 Ba2 O1 126.68(18) 2_575 .
O7 Ba2 O1 126.68(18) 5_576 .
O6 Ba2 B1 70.9(2) 1_545 6_556
O4 Ba2 B1 26.7(2) 8_665 6_556
O4 Ba2 B1 90.9(2) 3_556 6_556
O7 Ba2 B1 91.8(2) 6_556 6_556
O7 Ba2 B1 143.0(2) . 6_556
O8 Ba2 B1 130.7(2) . 6_556
O8 Ba2 B1 25.7(2) 6_556 6_556
O7 Ba2 B1 139.1(2) 2_575 6_556
O7 Ba2 B1 90.7(2) 5_576 6_556
O1 Ba2 B1 90.8(2) . 6_556
O6 Ba2 B1 70.9(2) 1_545 .
O4 Ba2 B1 90.9(2) 8_665 .
O4 Ba2 B1 26.7(2) 3_556 .
O7 Ba2 B1 143.0(2) 6_556 .
O7 Ba2 B1 91.8(2) . .
O8 Ba2 B1 25.7(2) . .
O8 Ba2 B1 130.7(2) 6_556 .
O7 Ba2 B1 90.7(2) 2_575 .
O7 Ba2 B1 139.1(2) 5_576 .
O1 Ba2 B1 90.8(2) . .
B1 Ba2 B1 106.0(4) 6_556 .
O1 Ba3 O1 149.1(2) 3_546 1_545
O1 Ba3 O4 77.5(2) 3_546 6_556
O1 Ba3 O4 77.9(2) 1_545 6_556
O1 Ba3 O4 77.5(2) 3_546 .
O1 Ba3 O4 77.9(2) 1_545 .
O4 Ba3 O4 74.1(3) 6_556 .
O1 Ba3 O4 76.1(2) 3_546 8_665
O1 Ba3 O4 127.46(19) 1_545 8_665
O4 Ba3 O4 153.58(15) 6_556 8_665
O4 Ba3 O4 101.7(2) . 8_665
O1 Ba3 O4 76.1(2) 3_546 3_556
O1 Ba3 O4 127.46(19) 1_545 3_556
O4 Ba3 O4 101.7(2) 6_556 3_556
O4 Ba3 O4 153.58(15) . 3_556
O4 Ba3 O4 70.2(3) 8_665 3_556
O1 Ba3 O6 149.7(3) 3_546 1_545
O1 Ba3 O6 61.2(3) 1_545 1_545
O4 Ba3 O6 125.01(19) 6_556 1_545
O4 Ba3 O6 125.01(19) . 1_545
O4 Ba3 O6 79.23(19) 8_665 1_545
O4 Ba3 O6 79.23(19) 3_556 1_545
O1 Ba3 O3 100.31(13) 3_546 .
O1 Ba3 O3 87.31(13) 1_545 .
O4 Ba3 O3 67.6(2) 6_556 .
O4 Ba3 O3 141.04(19) . .
O4 Ba3 O3 115.70(19) 8_665 .
O4 Ba3 O3 47.77(18) 3_556 .
O6 Ba3 O3 74.98(12) 1_545 .
O1 Ba3 O3 100.31(13) 3_546 6_556
O1 Ba3 O3 87.31(13) 1_545 6_556
O4 Ba3 O3 141.04(19) 6_556 6_556
O4 Ba3 O3 67.6(2) . 6_556
O4 Ba3 O3 47.77(19) 8_665 6_556
O4 Ba3 O3 115.70(19) 3_556 6_556
O6 Ba3 O3 74.98(12) 1_545 6_556
O3 Ba3 O3 148.2(2) . 6_556
O1 Ba3 B1 97.0(2) 3_546 .
O1 Ba3 B1 102.0(2) 1_545 .
O4 Ba3 B1 91.2(2) 6_556 .
O4 Ba3 B1 165.0(2) . .
O4 Ba3 B1 90.3(2) 8_665 .
O4 Ba3 B1 26.2(2) 3_556 .
O6 Ba3 B1 65.7(2) 1_545 .
O3 Ba3 B1 25.5(2) . .
O3 Ba3 B1 127.4(2) 6_556 .
O1 Ba3 B1 97.0(2) 3_546 6_556
O1 Ba3 B1 102.0(2) 1_545 6_556
O4 Ba3 B1 165.0(2) 6_556 6_556
O4 Ba3 B1 91.2(2) . 6_556
O4 Ba3 B1 26.2(2) 8_665 6_556
O4 Ba3 B1 90.3(2) 3_556 6_556
O6 Ba3 B1 65.7(2) 1_545 6_556
O3 Ba3 B1 127.4(2) . 6_556
O3 Ba3 B1 25.5(2) 6_556 6_556
B1 Ba3 B1 103.4(4) . 6_556
O1 Ba3 Ge1 179.73(18) 3_546 1_545
O1 Ba3 Ge1 30.66(18) 1_545 1_545
O4 Ba3 Ge1 102.24(15) 6_556 1_545
O4 Ba3 Ge1 102.24(15) . 1_545
O4 Ba3 Ge1 104.13(14) 8_665 1_545
O4 Ba3 Ge1 104.13(14) 3_556 1_545
O6 Ba3 Ge1 30.56(18) 1_545 1_545
O3 Ba3 Ge1 79.75(12) . 1_545
O3 Ba3 Ge1 79.75(12) 6_556 1_545
B1 Ba3 Ge1 83.20(19) . 1_545
B1 Ba3 Ge1 83.20(19) 6_556 1_545
O8 Ba4 O8 154.3(3) . 2_575
O8 Ba4 O7 83.8(2) . .
O8 Ba4 O7 76.3(2) 2_575 .
O8 Ba4 O7 76.3(2) . 2_575
O8 Ba4 O7 83.8(2) 2_575 2_575
O7 Ba4 O7 78.9(3) . 2_575
O8 Ba4 O2 72.4(2) . .
O8 Ba4 O2 130.1(2) 2_575 .
O7 Ba4 O2 152.9(2) . .
O7 Ba4 O2 107.0(2) 2_575 .
O8 Ba4 O2 130.1(2) . 5_575
O8 Ba4 O2 72.4(2) 2_575 5_575
O7 Ba4 O2 107.0(2) . 5_575
O7 Ba4 O2 152.9(2) 2_575 5_575
O2 Ba4 O2 80.0(3) . 5_575
O8 Ba4 O5 91.1(2) . 2_565
O8 Ba4 O5 96.7(2) 2_575 2_565
O7 Ba4 O5 147.1(2) . 2_565
O7 Ba4 O5 68.3(2) 2_575 2_565
O2 Ba4 O5 48.8(2) . 2_565
O2 Ba4 O5 101.1(2) 5_575 2_565
O8 Ba4 O5 96.7(2) . 1_565
O8 Ba4 O5 91.1(2) 2_575 1_565
O7 Ba4 O5 68.3(2) . 1_565
O7 Ba4 O5 147.1(2) 2_575 1_565
O2 Ba4 O5 101.1(2) . 1_565
O2 Ba4 O5 48.8(2) 5_575 1_565
O5 Ba4 O5 144.6(3) 2_565 1_565
O8 Ba4 B2 88.8(3) . 5_565
O8 Ba4 B2 108.5(3) 2_575 5_565
O7 Ba4 B2 169.8(3) . 5_565
O7 Ba4 B2 92.5(3) 2_575 5_565
O2 Ba4 B2 25.8(3) . 5_565
O2 Ba4 B2 83.1(3) 5_575 5_565
O5 Ba4 B2 25.6(2) 2_565 5_565
O5 Ba4 B2 119.8(3) 1_565 5_565
O8 Ba4 B2 108.5(3) . 1_565
O8 Ba4 B2 88.8(3) 2_575 1_565
O7 Ba4 B2 92.5(3) . 1_565
O7 Ba4 B2 169.8(3) 2_575 1_565
O2 Ba4 B2 83.1(3) . 1_565
O2 Ba4 B2 25.8(3) 5_575 1_565
O5 Ba4 B2 119.8(3) 2_565 1_565
O5 Ba4 B2 25.6(2) 1_565 1_565
B2 Ba4 B2 96.5(4) 5_565 1_565
O8 Ba4 Ba6 122.69(15) . 1_565
O8 Ba4 Ba6 50.19(14) 2_575 1_565
O7 Ba4 Ba6 45.86(14) . 1_565
O7 Ba4 Ba6 110.40(15) 2_575 1_565
O2 Ba4 Ba6 142.02(15) . 1_565
O2 Ba4 Ba6 63.69(15) 5_575 1_565
O5 Ba4 Ba6 145.57(13) 2_565 1_565
O5 Ba4 Ba6 46.55(13) 1_565 1_565
B2 Ba4 Ba6 144.0(2) 5_565 1_565
B2 Ba4 Ba6 59.4(2) 1_565 1_565
O8 Ba4 Ba6 50.19(14) . .
O8 Ba4 Ba6 122.69(15) 2_575 .
O7 Ba4 Ba6 110.40(15) . .
O7 Ba4 Ba6 45.86(14) 2_575 .
O2 Ba4 Ba6 63.69(15) . .
O2 Ba4 Ba6 142.02(15) 5_575 .
O5 Ba4 Ba6 46.55(13) 2_565 .
O5 Ba4 Ba6 145.57(13) 1_565 .
B2 Ba4 Ba6 59.4(2) 5_565 .
B2 Ba4 Ba6 144.0(2) 1_565 .
Ba6 Ba4 Ba6 153.97(5) 1_565 .
O5 Ba5 O3 73.8(2) . .
O5 Ba5 O3 150.1(2) . 8_655
O3 Ba5 O3 109.32(15) . 8_655
O5 Ba5 O4 141.78(19) . 6_556
O3 Ba5 O4 68.26(19) . 6_556
O3 Ba5 O4 48.56(19) 8_655 6_556
O5 Ba5 O1 113.6(2) . 1_545
O3 Ba5 O1 86.2(2) . 1_545
O3 Ba5 O1 96.3(2) 8_655 1_545
O4 Ba5 O1 68.9(2) 6_556 1_545
O5 Ba5 O4 125.85(19) . 3_546
O3 Ba5 O4 150.9(2) . 3_546
O3 Ba5 O4 65.55(18) 8_655 3_546
O4 Ba5 O4 91.11(17) 6_556 3_546
O1 Ba5 O4 66.8(2) 1_545 3_546
O5 Ba5 B1 147.1(2) . 8_655
O3 Ba5 B1 84.8(2) . 8_655
O3 Ba5 B1 25.2(2) 8_655 8_655
O4 Ba5 B1 25.8(2) 6_556 8_655
O1 Ba5 B1 89.0(3) 1_545 8_655
O4 Ba5 B1 84.2(2) 3_546 8_655
O5 Ba5 O7 64.4(2) . 1_545
O3 Ba5 O7 90.58(18) . 1_545
O3 Ba5 O7 143.02(19) 8_655 1_545
O4 Ba5 O7 119.47(19) 6_556 1_545
O1 Ba5 O7 53.1(2) 1_545 1_545
O4 Ba5 O7 81.78(17) 3_546 1_545
B1 Ba5 O7 142.0(2) 8_655 1_545
O5 Ba5 Cl1 87.42(16) . 1_545
O3 Ba5 Cl1 125.71(16) . 1_545
O3 Ba5 Cl1 66.31(16) 8_655 1_545
O4 Ba5 Cl1 110.88(15) 6_556 1_545
O1 Ba5 Cl1 146.68(17) 1_545 1_545
O4 Ba5 Cl1 80.02(15) 3_546 1_545
B1 Ba5 Cl1 85.2(2) 8_655 1_545
O7 Ba5 Cl1 126.40(14) 1_545 1_545
O5 Ba5 Ge1 85.54(16) . 1_545
O3 Ba5 Ge1 78.36(15) . 1_545
O3 Ba5 Ge1 124.36(15) 8_655 1_545
O4 Ba5 Ge1 91.22(15) 6_556 1_545
O1 Ba5 Ge1 28.09(16) 1_545 1_545
O4 Ba5 Ge1 81.92(14) 3_546 1_545
B1 Ba5 Ge1 114.7(2) 8_655 1_545
O7 Ba5 Ge1 28.26(13) 1_545 1_545
Cl1 Ba5 Ge1 151.55(7) 1_545 1_545
O5 Ba5 Ba3 156.66(15) . 3_546
O3 Ba5 Ba3 107.36(15) . 3_546
O3 Ba5 Ba3 52.62(15) 8_655 3_546
O4 Ba5 Ba3 48.39(14) 6_556 3_546
O1 Ba5 Ba3 44.52(16) 1_545 3_546
O4 Ba5 Ba3 45.51(13) 3_546 3_546
B1 Ba5 Ba3 53.9(2) 8_655 3_546
O7 Ba5 Ba3 92.30(14) 1_545 3_546
Cl1 Ba5 Ba3 108.80(8) 1_545 3_546
Ge1 Ba5 Ba3 72.18(7) 1_545 3_546
O5 Ba5 Ba3 111.64(15) . .
O3 Ba5 Ba3 49.39(15) . .
O3 Ba5 Ba3 89.82(14) 8_655 .
O4 Ba5 Ba3 42.84(13) 6_556 .
O1 Ba5 Ba3 42.24(16) 1_545 .
O4 Ba5 Ba3 101.51(14) 3_546 .
B1 Ba5 Ba3 68.67(19) 8_655 .
O7 Ba5 Ba3 79.79(13) 1_545 .
Cl1 Ba5 Ba3 153.33(7) 1_545 .
Ge1 Ba5 Ba3 52.70(5) 1_545 .
Ba3 Ba5 Ba3 59.99(5) 3_546 .
O7 Ba6 O7 126.9(3) 1_545 2_575
O7 Ba6 O5 154.00(19) 1_545 2_565
O7 Ba6 O5 70.5(2) 2_575 2_565
O7 Ba6 O5 70.5(2) 1_545 .
O7 Ba6 O5 154.00(19) 2_575 .
O5 Ba6 O5 101.7(3) 2_565 .
O7 Ba6 O8 113.8(2) 1_545 .
O7 Ba6 O8 71.2(2) 2_575 .
O5 Ba6 O8 89.2(2) 2_565 .
O5 Ba6 O8 84.21(19) . .
O7 Ba6 O8 71.2(2) 1_545 2_565
O7 Ba6 O8 113.8(2) 2_575 2_565
O5 Ba6 O8 84.21(19) 2_565 2_565
O5 Ba6 O8 89.2(2) . 2_565
O8 Ba6 O8 169.5(3) . 2_565
O7 Ba6 O6 59.5(2) 1_545 1_545
O7 Ba6 O6 75.8(2) 2_575 1_545
O5 Ba6 O6 144.8(2) 2_565 1_545
O5 Ba6 O6 104.4(2) . 1_545
O8 Ba6 O6 70.5(2) . 1_545
O8 Ba6 O6 119.2(2) 2_565 1_545
O7 Ba6 O6 75.8(2) 1_545 5_576
O7 Ba6 O6 59.5(2) 2_575 5_576
O5 Ba6 O6 104.4(2) 2_565 5_576
O5 Ba6 O6 144.8(2) . 5_576
O8 Ba6 O6 119.2(2) . 5_576
O8 Ba6 O6 70.5(2) 2_565 5_576
O6 Ba6 O6 65.0(3) 1_545 5_576
O7 Ba6 Ge1 29.72(15) 1_545 1_545
O7 Ba6 Ge1 101.26(16) 2_575 1_545
O5 Ba6 Ge1 170.19(14) 2_565 1_545
O5 Ba6 Ge1 88.07(15) . 1_545
O8 Ba6 Ge1 93.12(15) . 1_545
O8 Ba6 Ge1 94.78(15) 2_565 1_545
O6 Ba6 Ge1 29.79(17) 1_545 1_545
O6 Ba6 Ge1 66.26(17) 5_576 1_545
O7 Ba6 Ge1 101.26(16) 1_545 5_576
O7 Ba6 Ge1 29.72(15) 2_575 5_576
O5 Ba6 Ge1 88.07(15) 2_565 5_576
O5 Ba6 Ge1 170.19(14) . 5_576
O8 Ba6 Ge1 94.78(15) . 5_576
O8 Ba6 Ge1 93.12(15) 2_565 5_576
O6 Ba6 Ge1 66.26(17) 1_545 5_576
O6 Ba6 Ge1 29.79(17) 5_576 5_576
Ge1 Ba6 Ge1 82.24(7) 1_545 5_576
O7 Ba6 B2 84.5(3) 1_545 .
O7 Ba6 B2 148.2(3) 2_575 .
O5 Ba6 B2 82.2(3) 2_565 .
O5 Ba6 B2 21.6(3) . .
O8 Ba6 B2 93.1(3) . .
O8 Ba6 B2 78.0(3) 2_565 .
O6 Ba6 B2 125.9(3) 1_545 .
O6 Ba6 B2 146.8(3) 5_576 .
Ge1 Ba6 B2 107.2(2) 1_545 .
Ge1 Ba6 B2 167.3(3) 5_576 .
O7 Ba6 B2 148.2(3) 1_545 5_565
O7 Ba6 B2 84.5(3) 2_575 5_565
O5 Ba6 B2 21.6(3) 2_565 5_565
O5 Ba6 B2 82.2(3) . 5_565
O8 Ba6 B2 78.0(3) . 5_565
O8 Ba6 B2 93.1(3) 2_565 5_565
O6 Ba6 B2 146.8(3) 1_545 5_565
O6 Ba6 B2 125.9(3) 5_576 5_565
Ge1 Ba6 B2 167.3(3) 1_545 5_565
Ge1 Ba6 B2 107.2(2) 5_576 5_565
B2 Ba6 B2 64.9(4) . 5_565
O6 Ge1 O7 113.9(3) . .
O6 Ge1 O7 113.9(3) . 6_556
O7 Ge1 O7 106.3(5) . 6_556
O6 Ge1 O1 110.0(4) . .
O7 Ge1 O1 106.1(3) . .
O7 Ge1 O1 106.1(3) 6_556 .
O6 Ge1 Ba2 179.6(3) . .
O7 Ge1 Ba2 66.0(2) . .
O7 Ge1 Ba2 66.0(2) 6_556 .
O1 Ge1 Ba2 70.4(3) . .
O6 Ge1 Ba3 59.4(3) . 1_565
O7 Ge1 Ba3 125.9(2) . 1_565
O7 Ge1 Ba3 125.9(2) 6_556 1_565
O1 Ge1 Ba3 50.6(3) . 1_565
Ba2 Ge1 Ba3 121.00(6) . 1_565
O6 Ge1 Ba6 63.15(17) . 1_565
O7 Ge1 Ba6 50.8(2) . 1_565
O7 Ge1 Ba6 125.0(2) 6_556 1_565
O1 Ge1 Ba6 127.13(10) . 1_565
Ba2 Ge1 Ba6 116.65(4) . 1_565
Ba3 Ge1 Ba6 100.44(5) 1_565 1_565
O6 Ge1 Ba6 63.15(17) . 5_576
O7 Ge1 Ba6 125.0(2) . 5_576
O7 Ge1 Ba6 50.8(2) 6_556 5_576
O1 Ge1 Ba6 127.13(10) . 5_576
Ba2 Ge1 Ba6 116.65(4) . 5_576
Ba3 Ge1 Ba6 100.44(5) 1_565 5_576
Ba6 Ge1 Ba6 97.76(7) 1_565 5_576
O6 Ge1 Ba2 108.4(3) . 5_576
O7 Ge1 Ba2 56.8(2) . 5_576
O7 Ge1 Ba2 56.8(2) 6_556 5_576
O1 Ge1 Ba2 141.6(3) . 5_576
Ba2 Ge1 Ba2 71.21(4) . 5_576
Ba3 Ge1 Ba2 167.79(5) 1_565 5_576
Ba6 Ge1 Ba2 71.89(4) 1_565 5_576
Ba6 Ge1 Ba2 71.89(4) 5_576 5_576
O6 Ge1 Ba5 101.24(18) . 6_566
O7 Ge1 Ba5 144.5(2) . 6_566
O7 Ge1 Ba5 61.4(2) 6_556 6_566
O1 Ge1 Ba5 53.84(4) . 6_566
Ba2 Ge1 Ba5 78.97(3) . 6_566
Ba3 Ge1 Ba5 67.67(4) 1_565 6_566
Ba6 Ge1 Ba5 164.25(4) 1_565 6_566
Ba6 Ge1 Ba5 75.29(6) 5_576 6_566
Ba2 Ge1 Ba5 117.83(4) 5_576 6_566
O6 Ge1 Ba5 101.24(18) . 1_565
O7 Ge1 Ba5 61.4(2) . 1_565
O7 Ge1 Ba5 144.5(2) 6_556 1_565
O1 Ge1 Ba5 53.84(4) . 1_565
Ba2 Ge1 Ba5 78.97(3) . 1_565
Ba3 Ge1 Ba5 67.67(4) 1_565 1_565
Ba6 Ge1 Ba5 75.29(6) 1_565 1_565
Ba6 Ge1 Ba5 164.25(4) 5_576 1_565
Ba2 Ge1 Ba5 117.83(4) 5_576 1_565
Ba5 Ge1 Ba5 107.67(8) 6_566 1_565
O8 B1 O3 123.2(9) . .
O8 B1 O4 120.0(8) . 3_556
O3 B1 O4 116.8(8) . 3_556
O8 B1 Ba2 71.0(5) . .
O3 B1 Ba2 136.2(7) . .
O4 B1 Ba2 65.7(5) 3_556 .
O8 B1 Ba3 138.4(7) . .
O3 B1 Ba3 70.3(5) . .
O4 B1 Ba3 62.5(5) 3_556 .
Ba2 B1 Ba3 74.6(3) . .
O8 B1 Ba5 150.4(7) . 8_665
O3 B1 Ba5 60.6(5) . 8_665
O4 B1 Ba5 65.8(5) 3_556 8_665
Ba2 B1 Ba5 129.4(4) . 8_665
Ba3 B1 Ba5 71.1(2) . 8_665
O8 B1 Ba1 68.8(5) . .
O3 B1 Ba1 65.4(5) . .
O4 B1 Ba1 145.8(7) 3_556 .
Ba2 B1 Ba1 138.9(4) . .
Ba3 B1 Ba1 135.4(3) . .
Ba5 B1 Ba1 91.0(3) 8_665 .
O5 B2 O5 120.7(13) . 6
O5 B2 O2 119.6(7) . 5_565
O5 B2 O2 119.6(7) 6 5_565
O5 B2 Ba1 67.8(7) . .
O5 B2 Ba1 67.8(7) 6 .
O2 B2 Ba1 141.3(10) 5_565 .
O5 B2 Ba4 144.9(9) . 5_565
O5 B2 Ba4 70.2(5) 6 5_565
O2 B2 Ba4 60.1(5) 5_565 5_565
Ba1 B2 Ba4 137.4(2) . 5_565
O5 B2 Ba4 70.2(5) . 1_545
O5 B2 Ba4 144.9(9) 6 1_545
O2 B2 Ba4 60.1(5) 5_565 1_545
Ba1 B2 Ba4 137.4(2) . 1_545
Ba4 B2 Ba4 83.5(4) 5_565 1_545
O5 B2 Ba6 48.8(5) . .
O5 B2 Ba6 143.9(9) 6 .
O2 B2 Ba6 82.1(5) 5_565 .
Ba1 B2 Ba6 77.5(3) . .
Ba4 B2 Ba6 141.3(5) 5_565 .
Ba4 B2 Ba6 69.94(13) 1_545 .
O5 B2 Ba6 143.9(9) . 5_565
O5 B2 Ba6 48.8(5) 6 5_565
O2 B2 Ba6 82.1(5) 5_565 5_565
Ba1 B2 Ba6 77.5(3) . 5_565
Ba4 B2 Ba6 69.94(13) 5_565 5_565
Ba4 B2 Ba6 141.3(5) 1_545 5_565
Ba6 B2 Ba6 115.1(4) . 5_565
Ba1 Cl1 Ba1 150.73(14) . 3
Ba1 Cl1 Ba5 107.47(9) . 1_565
Ba1 Cl1 Ba5 90.01(8) 3 1_565
Ba1 Cl1 Ba5 107.47(9) . 6_565
Ba1 Cl1 Ba5 90.01(8) 3 6_565
Ba5 Cl1 Ba5 104.20(13) 1_565 6_565
Ge1 O1 Ba3 168.2(4) . 3_556
Ge1 O1 Ba3 98.7(3) . 1_565
Ba3 O1 Ba3 93.1(3) 3_556 1_565
Ge1 O1 Ba5 98.07(16) . 6_566
Ba3 O1 Ba5 82.21(16) 3_556 6_566
Ba3 O1 Ba5 88.28(16) 1_565 6_566
Ge1 O1 Ba5 98.07(16) . 1_565
Ba3 O1 Ba5 82.21(16) 3_556 1_565
Ba3 O1 Ba5 88.28(16) 1_565 1_565
Ba5 O1 Ba5 163.8(3) 6_566 1_565
Ge1 O1 Ba2 76.7(3) . .
Ba3 O1 Ba2 91.4(2) 3_556 .
Ba3 O1 Ba2 175.5(3) 1_565 .
Ba5 O1 Ba2 92.34(16) 6_566 .
Ba5 O1 Ba2 92.34(16) 1_565 .
B2 O2 Ba1 138.3(8) 5_565 .
B2 O2 Ba4 94.0(5) 5_565 .
Ba1 O2 Ba4 111.9(2) . .
B2 O2 Ba4 94.0(5) 5_565 5_575
Ba1 O2 Ba4 111.9(2) . 5_575
Ba4 O2 Ba4 100.0(3) . 5_575
B1 O3 Ba5 150.7(6) . .
B1 O3 Ba5 94.2(5) . 8_665
Ba5 O3 Ba5 111.7(2) . 8_665
B1 O3 Ba1 89.4(6) . .
Ba5 O3 Ba1 96.0(2) . .
Ba5 O3 Ba1 106.2(2) 8_665 .
B1 O3 Ba3 84.2(6) . .
Ba5 O3 Ba3 87.20(18) . .
Ba5 O3 Ba3 79.41(17) 8_665 .
Ba1 O3 Ba3 171.8(2) . .
B1 O4 Ba3 177.7(6) 3_546 .
B1 O4 Ba3 91.3(5) 3_546 3_546
Ba3 O4 Ba3 88.4(2) . 3_546
B1 O4 Ba2 87.6(5) 3_546 3_546
Ba3 O4 Ba2 94.7(2) . 3_546
Ba3 O4 Ba2 84.72(19) 3_546 3_546
B1 O4 Ba5 88.4(5) 3_546 6_556
Ba3 O4 Ba5 89.28(19) . 6_556
Ba3 O4 Ba5 80.51(17) 3_546 6_556
Ba2 O4 Ba5 164.6(3) 3_546 6_556
B1 O4 Ba5 99.8(6) 3_546 3_556
Ba3 O4 Ba5 80.53(17) . 3_556
Ba3 O4 Ba5 168.9(3) 3_546 3_556
Ba2 O4 Ba5 95.48(18) 3_546 3_556
Ba5 O4 Ba5 99.9(2) 6_556 3_556
B2 O5 Ba5 142.4(8) . .
B2 O5 Ba6 109.6(7) . .
Ba5 O5 Ba6 107.0(2) . .
B2 O5 Ba1 85.4(7) . .
Ba5 O5 Ba1 100.6(2) . .
Ba6 O5 Ba1 94.1(2) . .
B2 O5 Ba4 84.2(7) . 1_545
Ba5 O5 Ba4 92.0(2) . 1_545
Ba6 O5 Ba4 82.86(18) . 1_545
Ba1 O5 Ba4 167.4(3) . 1_545
Ge1 O6 Ba2 178.3(5) . 1_565
Ge1 O6 Ba3 90.1(4) . 1_565
Ba2 O6 Ba3 88.3(3) 1_565 1_565
Ge1 O6 Ba6 87.1(2) . 1_565
Ba2 O6 Ba6 93.8(2) 1_565 1_565
Ba3 O6 Ba6 122.35(15) 1_565 1_565
Ge1 O6 Ba6 87.1(2) . 5_576
Ba2 O6 Ba6 93.8(2) 1_565 5_576
Ba3 O6 Ba6 122.35(15) 1_565 5_576
Ba6 O6 Ba6 115.0(3) 1_565 5_576
Ge1 O7 Ba4 170.7(4) . .
Ge1 O7 Ba6 99.5(3) . 1_565
Ba4 O7 Ba6 89.2(2) . 1_565
Ge1 O7 Ba2 80.8(3) . .
Ba4 O7 Ba2 90.9(2) . .
Ba6 O7 Ba2 175.7(3) 1_565 .
Ge1 O7 Ba2 94.1(3) . 5_576
Ba4 O7 Ba2 88.89(19) . 5_576
Ba6 O7 Ba2 92.4(2) 1_565 5_576
Ba2 O7 Ba2 83.34(18) . 5_576
Ge1 O7 Ba5 90.3(3) . 1_565
Ba4 O7 Ba5 85.68(19) . 1_565
Ba6 O7 Ba5 94.0(2) 1_565 1_565
Ba2 O7 Ba5 90.30(18) . 1_565
Ba2 O7 Ba5 171.6(2) 5_576 1_565
B1 O8 Ba4 160.9(6) . .
B1 O8 Ba6 112.0(5) . .
Ba4 O8 Ba6 85.8(2) . .
B1 O8 Ba2 83.3(6) . .
Ba4 O8 Ba2 90.4(2) . .
Ba6 O8 Ba2 89.17(19) . .
B1 O8 Ba1 86.1(6) . .
Ba4 O8 Ba1 102.3(2) . .
Ba6 O8 Ba1 86.81(18) . .
Ba2 O8 Ba1 166.4(3) . .

loop_
_geom_bond_atom_site_label_1
_geom_bond_atom_site_label_2
_geom_bond_distance
_geom_bond_site_symmetry_2
Ba1 O2 2.601(9) .
Ba1 O5 2.793(7) 6
Ba1 O5 2.793(7) .
Ba1 O3 2.925(7) .
Ba1 O3 2.925(7) 6
Ba1 B2 3.007(16) .
Ba1 O8 3.008(7) .
Ba1 O8 3.008(7) 6
Ba1 Cl1 3.063(4) .
Ba1 Cl1 3.214(4) 3_545
Ba1 B1 3.219(11) .
Ba1 B1 3.219(11) 6
Ba2 O6 2.542(9) 1_545
Ba2 O4 2.847(7) 8_665
Ba2 O4 2.847(7) 3_556
Ba2 O7 2.909(7) 6_556
Ba2 O7 2.909(7) .
Ba2 O8 2.970(8) .
Ba2 O8 2.970(8) 6_556
Ba2 O7 3.003(7) 2_575
Ba2 O7 3.003(7) 5_576
Ba2 O1 3.044(8) .
Ba2 B1 3.120(11) 6_556
Ba2 B1 3.120(11) .
Ba3 O1 2.632(9) 3_546
Ba3 O1 2.660(8) 1_545
Ba3 O4 2.689(7) 6_556
Ba3 O4 2.689(7) .
Ba3 O4 2.819(7) 8_665
Ba3 O4 2.819(7) 3_556
Ba3 O6 2.926(10) 1_545
Ba3 O3 3.006(7) .
Ba3 O3 3.006(7) 6_556
Ba3 B1 3.176(11) .
Ba3 B1 3.176(11) 6_556
Ba3 Ge1 3.401(3) 1_545
Ba4 O8 2.650(7) .
Ba4 O8 2.650(7) 2_575
Ba4 O7 2.690(7) .
Ba4 O7 2.690(7) 2_575
Ba4 O2 2.724(6) .
Ba4 O2 2.724(6) 5_575
Ba4 O5 2.963(7) 2_565
Ba4 O5 2.963(7) 1_565
Ba4 B2 3.133(12) 5_565
Ba4 B2 3.133(12) 1_565
Ba4 Ba6 3.806(3) 1_565
Ba4 Ba6 3.806(3) .
Ba5 O5 2.664(7) .
Ba5 O3 2.721(7) .
Ba5 O3 2.810(7) 8_655
Ba5 O4 2.934(7) 6_556
Ba5 O1 3.008(3) 1_545
Ba5 O4 3.049(7) 3_546
Ba5 B1 3.216(11) 8_655
Ba5 O7 3.240(7) 1_545
Ba5 Cl1 3.274(3) 1_545
Ba5 Ge1 3.689(3) 1_545
Ba5 Ba3 3.719(2) 3_546
Ba6 O7 2.731(7) 1_545
Ba6 O7 2.731(7) 2_575
Ba6 O5 2.784(7) 2_565
Ba6 O5 2.784(7) .
Ba6 O8 2.931(7) .
Ba6 O8 2.931(7) 2_565
Ba6 O6 3.105(6) 1_545
Ba6 O6 3.105(6) 5_576
Ba6 Ge1 3.475(2) 1_545
Ba6 Ge1 3.475(2) 5_576
Ba6 B2 3.487(9) .
Ba6 B2 3.487(9) 5_565
Ge1 O6 1.729(9) .
Ge1 O7 1.747(7) .
Ge1 O7 1.747(7) 6_556
Ge1 O1 1.755(9) .
Ge1 Ba3 3.401(3) 1_565
Ge1 Ba6 3.475(2) 1_565
Ge1 Ba6 3.475(2) 5_576
Ge1 Ba2 3.580(3) 5_576
Ge1 Ba5 3.689(3) 6_566
Ge1 Ba5 3.689(3) 1_565
B1 O8 1.364(12) .
B1 O3 1.374(12) .
B1 O4 1.402(12) 3_556
B1 Ba5 3.216(11) 8_665
B2 O5 1.363(10) .
B2 O5 1.363(10) 6
B2 O2 1.369(18) 5_565
B2 Ba4 3.133(12) 5_565
B2 Ba4 3.133(12) 1_545
B2 Ba6 3.487(9) 5_565
Cl1 Ba1 3.214(4) 3
Cl1 Ba5 3.274(3) 1_565
Cl1 Ba5 3.274(3) 6_565
O1 Ba3 2.632(8) 3_556
O1 Ba3 2.660(8) 1_565
O1 Ba5 3.008(3) 6_566
O1 Ba5 3.008(3) 1_565
O2 B2 1.369(18) 5_565
O2 Ba4 2.724(6) 5_575
O3 Ba5 2.810(7) 8_665
O4 B1 1.402(12) 3_546
O4 Ba3 2.819(7) 3_546
O4 Ba2 2.847(7) 3_546
O4 Ba5 2.934(7) 6_556
O4 Ba5 3.049(7) 3_556
O5 Ba4 2.963(7) 1_545
O6 Ba2 2.542(9) 1_565
O6 Ba3 2.926(10) 1_565
O6 Ba6 3.105(6) 1_565
O6 Ba6 3.105(6) 5_576
O7 Ba6 2.731(7) 1_565
O7 Ba2 3.003(7) 5_576
O7 Ba5 3.240(7) 1_565
